data_4342686
loop_
_publ_author_name
'Ortega-Villar, Norma'
'Guerrero-Estrada, Areli Yesareth'
'Pi\~neiro-L\'opez, Luc\'ia'
'Mu\~noz, M Carmen'
'Flores-\'Alamo, Marcos'
'Moreno-Esparza, Rafael'
'Real, Jos\'e A'
'Ugalde-Sald\'ivar, V\'ictor M'

_publ_section_title
;
 Spin Crossover Behavior in a Series of Iron(III) Alkoxide Complexes.
;
_journal_issue 7
_journal_name_full 'Inorganic chemistry'
_journal_page_first 3413
_journal_page_last 3421
_journal_paper_doi 10.1021/ic503081x
_journal_volume 54
_journal_year 2015
_chemical_formula_moiety 'C28 H31 Fe N5 O, 2(F6 P), C H3 O'
_chemical_formula_sum 'C29 H34 F12 Fe N5 O2 P2'
_chemical_formula_weight 830.4
_chemical_name_systematic
;
 ?
;
_space_group_IT_number 61
_symmetry_cell_setting orthorhombic
_symmetry_Int_Tables_number 61
_symmetry_space_group_name_Hall '-P 2ac 2ab'
_symmetry_space_group_name_H-M 'P b c a'
_atom_sites_solution_hydrogens geom
_audit_conform_dict_location ftp://ftp.iucr.org/pub/cif_core.dic
_audit_conform_dict_name cif_core.dic
_audit_conform_dict_version 2.4.3
_audit_creation_date 2014-05-20T15:48:26-00:00
_audit_creation_method 'WinGX routine CIF_UPDATE'
_cell_angle_alpha 90
_cell_angle_beta 90
_cell_angle_gamma 90
_cell_formula_units_Z 8
_cell_length_a 18.0743(8)
_cell_length_b 19.2450(10)
_cell_length_c 19.7958(8)
_cell_measurement_reflns_used 3879
_cell_measurement_temperature 298(2)
_cell_measurement_theta_max 25.9994
_cell_measurement_theta_min 3.3631
_cell_volume 6885.8(5)
_computing_cell_refinement
;
        CrysAlisPro, Agilent Technologies,
        Version 1.171.35.19 (release 27-10-2011 CrysAlis171 .NET)
        (compiled Oct 27 2011,15:02:11)
;
_computing_data_collection
;
        CrysAlisPro, Agilent Technologies,
        Version 1.171.35.19 (release 27-10-2011 CrysAlis171 .NET)
        (compiled Oct 27 2011,15:02:11)
;
_computing_data_reduction
;
        CrysAlisPro, Agilent Technologies,
        Version 1.171.35.19 (release 27-10-2011 CrysAlis171 .NET)
        (compiled Oct 27 2011,15:02:11)
;
_computing_structure_refinement 'SHELXL-2013 (Sheldrick, 2008)'
_diffrn_ambient_temperature 298(2)
_diffrn_detector_area_resol_mean 10.4685
_diffrn_measured_fraction_theta_full 0.995
_diffrn_measured_fraction_theta_max 0.995
_diffrn_measurement_device_type 'Xcalibur, Atlas, Gemini'
_diffrn_measurement_method '\w scans'
_diffrn_orient_matrix_UB_11 0.0039654
_diffrn_orient_matrix_UB_12 -0.0355824
_diffrn_orient_matrix_UB_13 0.0085339
_diffrn_orient_matrix_UB_21 0.0186172
_diffrn_orient_matrix_UB_22 0.0095296
_diffrn_orient_matrix_UB_23 0.0301656
_diffrn_orient_matrix_UB_31 -0.0343164
_diffrn_orient_matrix_UB_32 0.0010174
_diffrn_orient_matrix_UB_33 0.0173655
_diffrn_radiation_monochromator graphite
_diffrn_radiation_type MoK\a
_diffrn_radiation_wavelength 0.71073
_diffrn_reflns_av_R_equivalents 0.0474
_diffrn_reflns_av_unetI/netI 0.1561
_diffrn_reflns_Laue_measured_fraction_full 0.995
_diffrn_reflns_Laue_measured_fraction_max 0.995
_diffrn_reflns_limit_h_max 22
_diffrn_reflns_limit_h_min -17
_diffrn_reflns_limit_k_max 23
_diffrn_reflns_limit_k_min -14
_diffrn_reflns_limit_l_max 24
_diffrn_reflns_limit_l_min -24
_diffrn_reflns_number 20319
_diffrn_reflns_point_group_measured_fraction_full 0.995
_diffrn_reflns_point_group_measured_fraction_max 0.995
_diffrn_reflns_theta_full 25.242
_diffrn_reflns_theta_max 26.056
_diffrn_reflns_theta_min 3.453
_exptl_absorpt_coefficient_mu 0.633
_exptl_absorpt_correction_T_max 0.942
_exptl_absorpt_correction_T_min 0.884
_exptl_absorpt_correction_type analytical
_exptl_absorpt_process_details
;
        CrysAlisPro, Agilent Technologies,
        Version 1.171.35.19 (release 27-10-2011 CrysAlis171 .NET)
        (compiled Oct 27 2011,15:02:11)
Analytical numeric absorption correction using a multifaceted crystal
                        model based on expressions derived by R.C. Clark & J.S.
        (Clark, R. C. & Reid, J. S. (1995). Acta Cryst. A51, 887-897)
;
_exptl_crystal_colour 'dark brown'
_exptl_crystal_density_diffrn 1.602
_exptl_crystal_description prism
_exptl_crystal_F_000 3384
_exptl_crystal_size_max 0.33
_exptl_crystal_size_mid 0.17
_exptl_crystal_size_min 0.09
_refine_diff_density_max 0.944
_refine_diff_density_min -0.882
_refine_diff_density_rms 0.075
_refine_ls_extinction_method none
_refine_ls_goodness_of_fit_ref 1.034
_refine_ls_hydrogen_treatment constr
_refine_ls_matrix_type full
_refine_ls_number_parameters 461
_refine_ls_number_reflns 6782
_refine_ls_number_restraints 0
_refine_ls_restrained_S_all 1.034
_refine_ls_R_factor_all 0.1153
_refine_ls_R_factor_gt 0.0673
_refine_ls_shift/su_max 0.001
_refine_ls_shift/su_mean 0
_refine_ls_structure_factor_coef Fsqd
_refine_ls_weighting_details 'w=1/[\s^2^(Fo^2^)+(0.0901P)^2^+8.2834P] where P=(Fo^2^+2Fc^2^)/3'
_refine_ls_weighting_scheme calc
_refine_ls_wR_factor_gt 0.1678
_refine_ls_wR_factor_ref 0.2008
_reflns_number_gt 4081
_reflns_number_total 6782
_reflns_threshold_expression 'I > 2\s(I)'
_cod_data_source_file ic503081x_si_002.cif
_cod_data_source_block FeBzEG300-RF
_cod_depositor_comments 'Adding full bibliography for 4342677--4342686.cif.'
_cod_database_code 4342686
_shelx_estimated_absorpt_t_min 0.818
_shelx_estimated_absorpt_t_max 0.945

loop_
_symmetry_equiv_pos_as_xyz
'x, y, z'
'-x+1/2, -y, z+1/2'
'x+1/2, -y+1/2, -z'
'-x, y+1/2, -z+1/2'
'-x, -y, -z'
'x-1/2, y, -z-1/2'
'-x-1/2, y-1/2, z'
'x, -y-1/2, z-1/2'

loop_
_atom_site_label
_atom_site_type_symbol
_atom_site_fract_x
_atom_site_fract_y
_atom_site_fract_z
_atom_site_U_iso_or_equiv
_atom_site_adp_type
_atom_site_occupancy
_atom_site_calc_flag
C1 C 0.8226(3) 0.5866(3) 0.5583(3) 0.0636(14) Uani 1 d
H1 H 0.8453 0.5708 0.5976 0.076 Uiso 1 calc
C2 C 0.8540(3) 0.5719(3) 0.4978(4) 0.0790(18) Uani 1 d
H2 H 0.8974 0.5461 0.4957 0.095 Uiso 1 calc
C3 C 0.8215(3) 0.5952(4) 0.4402(3) 0.0801(18) Uani 1 d
H3 H 0.8422 0.5847 0.3985 0.096 Uiso 1 calc
C4 C 0.7573(3) 0.6348(3) 0.4438(3) 0.0665(15) Uani 1 d
H4 H 0.7353 0.6524 0.4049 0.08 Uiso 1 calc
C5 C 0.7272(3) 0.6471(2) 0.5068(2) 0.0472(11) Uani 1 d
C6 C 0.6561(3) 0.6859(3) 0.5164(2) 0.0491(12) Uani 1 d
H6A H 0.6516 0.722 0.4824 0.059 Uiso 1 calc
H6B H 0.6145 0.6544 0.5117 0.059 Uiso 1 calc
C7 C 0.7005(3) 0.7825(3) 0.5849(2) 0.0482(11) Uani 1 d
H7A H 0.6674 0.8219 0.589 0.058 Uiso 1 calc
H7B H 0.7258 0.7864 0.5419 0.058 Uiso 1 calc
C8 C 0.7565(2) 0.7862(2) 0.6402(2) 0.0429(10) Uani 1 d
C9 C 0.7952(3) 0.8457(3) 0.6538(3) 0.0650(15) Uani 1 d
H9 H 0.786 0.8859 0.629 0.078 Uiso 1 calc
C10 C 0.8473(3) 0.8461(3) 0.7040(3) 0.0734(16) Uani 1 d
H10 H 0.874 0.8864 0.7131 0.088 Uiso 1 calc
C11 C 0.8600(3) 0.7869(3) 0.7405(3) 0.0641(14) Uani 1 d
H11 H 0.8938 0.7867 0.7759 0.077 Uiso 1 calc
C12 C 0.8214(3) 0.7279(3) 0.7236(2) 0.0544(12) Uani 1 d
H12 H 0.8314 0.6869 0.7467 0.065 Uiso 1 calc
C13 C 0.5795(2) 0.7295(3) 0.6110(2) 0.0456(11) Uani 1 d
H13A H 0.5482 0.6903 0.5995 0.055 Uiso 1 calc
H13B H 0.5587 0.7708 0.5902 0.055 Uiso 1 calc
C14 C 0.5822(2) 0.7385(2) 0.6867(2) 0.0435(10) Uani 1 d
H14A H 0.6084 0.781 0.6975 0.052 Uiso 1 calc
H14B H 0.5322 0.7425 0.7041 0.052 Uiso 1 calc
C21 C 0.6517(2) 0.6996(3) 0.78808(19) 0.0428(10) Uani 1 d
H21A H 0.6887 0.6656 0.8012 0.051 Uiso 1 calc
H21B H 0.6767 0.7439 0.7828 0.051 Uiso 1 calc
C22 C 0.5961(2) 0.7061(2) 0.8444(2) 0.0429(10) Uani 1 d
C27 C 0.5501(3) 0.7637(3) 0.8512(2) 0.0557(13) Uani 1 d
H27 H 0.554 0.8003 0.8207 0.067 Uiso 1 calc
C26 C 0.4987(3) 0.7669(3) 0.9027(3) 0.0706(17) Uani 1 d
H26 H 0.468 0.8055 0.9065 0.085 Uiso 1 calc
C25 C 0.4926(3) 0.7131(4) 0.9484(3) 0.0702(17) Uani 1 d
H25 H 0.4575 0.715 0.9827 0.084 Uiso 1 calc
C24 C 0.5381(3) 0.6573(3) 0.9431(3) 0.0689(16) Uani 1 d
H24 H 0.5346 0.6214 0.9744 0.083 Uiso 1 calc
C23 C 0.5900(3) 0.6533(3) 0.8912(2) 0.0557(13) Uani 1 d
H23 H 0.6208 0.6147 0.8881 0.067 Uiso 1 calc
C15 C 0.5693(3) 0.6185(2) 0.7302(2) 0.0477(11) Uani 1 d
H15A H 0.5202 0.6359 0.7404 0.057 Uiso 1 calc
H15B H 0.586 0.5918 0.7688 0.057 Uiso 1 calc
C16 C 0.5647(2) 0.5713(2) 0.6700(2) 0.0406(10) Uani 1 d
C17 C 0.5055(3) 0.5283(3) 0.6614(2) 0.0515(12) Uani 1 d
H17 H 0.4651 0.5312 0.6902 0.062 Uiso 1 calc
C18 C 0.5062(3) 0.4803(3) 0.6094(3) 0.0681(15) Uani 1 d
H18 H 0.4664 0.4504 0.6027 0.082 Uiso 1 calc
C19 C 0.5670(4) 0.4779(3) 0.5679(3) 0.0680(15) Uani 1 d
H19 H 0.5693 0.4458 0.5329 0.082 Uiso 1 calc
C20 C 0.6239(3) 0.5229(3) 0.5785(2) 0.0551(12) Uani 1 d
H20 H 0.665 0.5208 0.5502 0.066 Uiso 1 calc
Fe1 Fe 0.70512(3) 0.64291(4) 0.65255(3) 0.0433(2) Uani 1 d
P1 P 0.52247(8) 0.94446(7) 0.65678(7) 0.0563(4) Uani 1 d
P2 P 0.64189(9) 0.33463(10) 0.42509(7) 0.0718(5) Uani 1 d
F1 F 0.5430(3) 0.9108(2) 0.7273(2) 0.1189(15) Uani 1 d
F2 F 0.5999(2) 0.9224(2) 0.6283(3) 0.1242(17) Uani 1 d
F3 F 0.5009(3) 0.9780(2) 0.58747(19) 0.1078(13) Uani 1 d
F4 F 0.44464(19) 0.9663(2) 0.6862(2) 0.0992(13) Uani 1 d
F5 F 0.4884(2) 0.87268(17) 0.6326(2) 0.0982(12) Uani 1 d
F6 F 0.55610(18) 1.01615(16) 0.68140(17) 0.0757(9) Uani 1 d
F7 F 0.56215(18) 0.35729(19) 0.45103(17) 0.0818(10) Uani 1 d
F8 F 0.6228(4) 0.3588(3) 0.35258(19) 0.146(2) Uani 1 d
F9 F 0.6071(3) 0.2614(2) 0.4047(2) 0.1202(15) Uani 1 d
F10 F 0.6559(2) 0.3068(4) 0.4971(2) 0.181(3) Uani 1 d
F11 F 0.7194(2) 0.3090(3) 0.4001(3) 0.149(2) Uani 1 d
F12 F 0.6712(4) 0.4057(4) 0.4441(4) 0.223(4) Uani 1 d
N1 N 0.7597(2) 0.6232(2) 0.56327(19) 0.0478(9) Uani 1 d
N2 N 0.65591(18) 0.71756(19) 0.58508(16) 0.0393(8) Uani 1 d
N3 N 0.76974(19) 0.72754(19) 0.67468(17) 0.0418(9) Uani 1 d
N4 N 0.62009(18) 0.67837(18) 0.72002(16) 0.0377(8) Uani 1 d
N5 N 0.6230(2) 0.57095(19) 0.62891(17) 0.0444(9) Uani 1 d
O1 O 0.75277(18) 0.58641(19) 0.71003(16) 0.0574(9) Uani 1 d
C28 C 0.7538(5) 0.5157(4) 0.7212(4) 0.103(2) Uani 1 d
H28A H 0.7723 0.4965 0.6791 0.124 Uiso 1 calc
H28B H 0.7019 0.5029 0.7228 0.124 Uiso 1 calc
C29 C 0.7964(8) 0.4617(18) 0.7859(7) 0.37(2) Uani 1 d
H29A H 0.7789 0.4141 0.7888 0.446 Uiso 1 calc
H29B H 0.8496 0.4659 0.7907 0.446 Uiso 1 calc
O2 O 0.7493(8) 0.5170(6) 0.8230(8) 0.328(10) Uani 1 d
H2A H 0.7053 0.5102 0.8152 0.493 Uiso 1 calc

loop_
_atom_site_aniso_label
_atom_site_aniso_U_11
_atom_site_aniso_U_22
_atom_site_aniso_U_33
_atom_site_aniso_U_23
_atom_site_aniso_U_13
_atom_site_aniso_U_12
C1 0.044(3) 0.075(4) 0.072(4) 0.011(3) 0.005(3) 0.008(3)
C2 0.049(3) 0.088(5) 0.100(5) -0.012(4) 0.021(3) 0.011(3)
C3 0.066(4) 0.099(5) 0.074(4) -0.026(4) 0.027(3) 0.006(4)
C4 0.071(3) 0.081(4) 0.047(3) -0.010(3) 0.011(3) 0.002(3)
C5 0.051(3) 0.051(3) 0.039(2) -0.007(2) 0.007(2) 0.003(2)
C6 0.056(3) 0.064(3) 0.027(2) -0.002(2) -0.004(2) 0.009(2)
C7 0.055(3) 0.048(3) 0.041(2) 0.010(2) 0.006(2) 0.004(2)
C8 0.043(2) 0.045(3) 0.040(2) 0.000(2) 0.006(2) 0.000(2)
C9 0.084(4) 0.044(3) 0.067(3) 0.000(3) -0.006(3) -0.003(3)
C10 0.074(4) 0.063(4) 0.083(4) -0.012(3) -0.007(3) -0.019(3)
C11 0.049(3) 0.081(4) 0.062(3) -0.004(3) -0.007(2) -0.006(3)
C12 0.046(3) 0.066(3) 0.051(3) 0.008(2) 0.001(2) 0.002(2)
C13 0.045(2) 0.055(3) 0.038(2) 0.002(2) -0.0009(19) 0.014(2)
C14 0.040(2) 0.050(3) 0.040(2) 0.000(2) 0.0059(19) 0.011(2)
C21 0.041(2) 0.053(3) 0.035(2) -0.007(2) -0.0006(19) -0.002(2)
C22 0.045(2) 0.049(3) 0.035(2) -0.009(2) -0.0019(19) 0.001(2)
C27 0.068(3) 0.060(3) 0.040(2) -0.010(2) 0.002(2) 0.010(3)
C26 0.063(3) 0.093(5) 0.056(3) -0.028(3) -0.001(3) 0.023(3)
C25 0.063(3) 0.100(5) 0.047(3) -0.023(3) 0.015(3) -0.021(3)
C24 0.091(4) 0.070(4) 0.046(3) -0.004(3) 0.015(3) -0.016(3)
C23 0.074(3) 0.053(3) 0.040(2) -0.006(2) 0.007(2) 0.002(3)
C15 0.051(3) 0.053(3) 0.039(2) -0.007(2) 0.009(2) -0.011(2)
C16 0.043(2) 0.041(3) 0.037(2) 0.0014(19) -0.004(2) 0.000(2)
C17 0.053(3) 0.054(3) 0.048(3) 0.000(2) -0.002(2) -0.006(2)
C18 0.075(4) 0.060(4) 0.069(4) -0.005(3) -0.018(3) -0.016(3)
C19 0.096(4) 0.051(3) 0.057(3) -0.015(3) -0.014(3) 0.001(3)
C20 0.067(3) 0.048(3) 0.050(3) -0.012(2) -0.001(2) 0.005(3)
Fe1 0.0428(4) 0.0506(4) 0.0365(4) -0.0039(3) 0.0059(3) -0.0038(3)
P1 0.0590(8) 0.0462(8) 0.0638(9) -0.0107(6) -0.0014(7) 0.0011(6)
P2 0.0636(9) 0.1012(13) 0.0505(8) 0.0002(8) 0.0102(7) 0.0022(9)
F1 0.177(4) 0.077(3) 0.102(3) 0.020(2) -0.040(3) -0.003(3)
F2 0.068(2) 0.123(4) 0.182(4) -0.072(3) 0.019(3) 0.008(2)
F3 0.149(4) 0.102(3) 0.072(2) 0.005(2) -0.026(2) -0.011(3)
F4 0.071(2) 0.085(3) 0.141(3) -0.034(2) 0.025(2) -0.0076(19)
F5 0.100(3) 0.054(2) 0.141(3) -0.033(2) -0.015(2) -0.0069(19)
F6 0.083(2) 0.060(2) 0.084(2) -0.0155(17) 0.0016(18) -0.0176(17)
F7 0.070(2) 0.095(3) 0.081(2) -0.0284(19) 0.0057(17) 0.0040(18)
F8 0.236(6) 0.140(4) 0.061(2) 0.018(2) 0.029(3) 0.075(4)
F9 0.134(4) 0.082(3) 0.144(4) -0.023(3) 0.039(3) 0.001(3)
F10 0.083(3) 0.379(10) 0.081(3) 0.060(4) -0.011(2) 0.032(4)
F11 0.078(3) 0.220(6) 0.149(4) -0.001(4) 0.053(3) 0.021(3)
F12 0.192(6) 0.228(7) 0.250(7) -0.134(6) 0.140(6) -0.146(6)
N1 0.042(2) 0.058(3) 0.044(2) 0.0011(18) 0.0030(18) 0.0037(19)
N2 0.0389(18) 0.049(2) 0.0301(17) 0.0007(15) 0.0013(15) 0.0062(17)
N3 0.0385(18) 0.048(2) 0.0384(18) 0.0005(17) 0.0050(16) -0.0008(17)
N4 0.0376(17) 0.045(2) 0.0302(17) -0.0021(15) 0.0020(15) 0.0006(16)
N5 0.047(2) 0.048(2) 0.0380(19) -0.0081(17) -0.0022(17) 0.0037(17)
O1 0.0572(19) 0.061(2) 0.055(2) 0.0053(17) -0.0080(16) -0.0005(17)
C28 0.130(6) 0.088(6) 0.093(5) -0.006(4) 0.028(5) -0.011(5)
C29 0.124(10) 0.89(6) 0.099(9) -0.12(2) 0.041(8) -0.12(2)
O2 0.366(17) 0.190(10) 0.43(2) 0.192(12) -0.263(16) -0.163(11)

loop_
_atom_type_symbol
_atom_type_description
_atom_type_scat_dispersion_real
_atom_type_scat_dispersion_imag
_atom_type_scat_source
C C 0.0033 0.0016 'International Tables Vol C Tables 4.2.6.8 and 6.1.1.4'
H H 0 0 'International Tables Vol C Tables 4.2.6.8 and 6.1.1.4'
O O 0.0106 0.006 'International Tables Vol C Tables 4.2.6.8 and 6.1.1.4'
Fe Fe 0.3463 0.8444 'International Tables Vol C Tables 4.2.6.8 and 6.1.1.4'
P P 0.1023 0.0942 'International Tables Vol C Tables 4.2.6.8 and 6.1.1.4'
F F 0.0171 0.0103 'International Tables Vol C Tables 4.2.6.8 and 6.1.1.4'
N N 0.0061 0.0033 'International Tables Vol C Tables 4.2.6.8 and 6.1.1.4'

loop_
_exptl_crystal_face_index_h
_exptl_crystal_face_index_k
_exptl_crystal_face_index_l
_exptl_crystal_face_perp_dist
0 -27 1 0.0893
0 27 -1 0.0893
-22 0 13 0.134
22 0 -13 0.134
2 1 28 0.0441
-2 -1 -28 0.0441

loop_
_geom_angle_atom_site_label_1
_geom_angle_atom_site_label_2
_geom_angle_atom_site_label_3
_geom_angle
N1 C1 C2 121.9(5)
N1 C1 H1 119
C2 C1 H1 119
C1 C2 C3 119.5(5)
C1 C2 H2 120.3
C3 C2 H2 120.3
C2 C3 C4 119.9(5)
C2 C3 H3 120
C4 C3 H3 120
C5 C4 C3 118.0(5)
C5 C4 H4 121
C3 C4 H4 121
N1 C5 C4 121.4(5)
N1 C5 C6 116.0(4)
C4 C5 C6 122.6(4)
N2 C6 C5 108.8(3)
N2 C6 H6A 109.9
C5 C6 H6A 109.9
N2 C6 H6B 109.9
C5 C6 H6B 109.9
H6A C6 H6B 108.3
N2 C7 C8 114.0(4)
N2 C7 H7A 108.8
C8 C7 H7A 108.8
N2 C7 H7B 108.8
C8 C7 H7B 108.8
H7A C7 H7B 107.7
N3 C8 C9 120.8(4)
N3 C8 C7 117.1(4)
C9 C8 C7 122.1(4)
C10 C9 C8 120.0(5)
C10 C9 H9 120
C8 C9 H9 120
C9 C10 C11 119.6(5)
C9 C10 H10 120.2
C11 C10 H10 120.2
C10 C11 C12 118.3(5)
C10 C11 H11 120.9
C12 C11 H11 120.9
N3 C12 C11 122.2(5)
N3 C12 H12 118.9
C11 C12 H12 118.9
N2 C13 C14 109.2(3)
N2 C13 H13A 109.8
C14 C13 H13A 109.8
N2 C13 H13B 109.8
C14 C13 H13B 109.8
H13A C13 H13B 108.3
N4 C14 C13 111.3(3)
N4 C14 H14A 109.4
C13 C14 H14A 109.4
N4 C14 H14B 109.4
C13 C14 H14B 109.4
H14A C14 H14B 108
C22 C21 N4 115.3(3)
C22 C21 H21A 108.4
N4 C21 H21A 108.4
C22 C21 H21B 108.4
N4 C21 H21B 108.4
H21A C21 H21B 107.5
C23 C22 C27 118.3(4)
C23 C22 C21 119.3(4)
C27 C22 C21 122.4(4)
C26 C27 C22 120.6(5)
C26 C27 H27 119.7
C22 C27 H27 119.7
C25 C26 C27 120.2(5)
C25 C26 H26 119.9
C27 C26 H26 119.9
C24 C25 C26 119.7(5)
C24 C25 H25 120.1
C26 C25 H25 120.1
C25 C24 C23 120.6(5)
C25 C24 H24 119.7
C23 C24 H24 119.7
C22 C23 C24 120.6(5)
C22 C23 H23 119.7
C24 C23 H23 119.7
N4 C15 C16 113.3(3)
N4 C15 H15A 108.9
C16 C15 H15A 108.9
N4 C15 H15B 108.9
C16 C15 H15B 108.9
H15A C15 H15B 107.7
N5 C16 C17 122.7(4)
N5 C16 C15 116.4(4)
C17 C16 C15 120.7(4)
C16 C17 C18 119.5(5)
C16 C17 H17 120.2
C18 C17 H17 120.2
C19 C18 C17 118.3(5)
C19 C18 H18 120.9
C17 C18 H18 120.9
C20 C19 C18 119.5(5)
C20 C19 H19 120.3
C18 C19 H19 120.3
N5 C20 C19 122.4(5)
N5 C20 H20 118.8
C19 C20 H20 118.8
O1 Fe1 N3 94.15(15)
O1 Fe1 N1 101.70(15)
N3 Fe1 N1 93.26(15)
O1 Fe1 N5 94.69(15)
N3 Fe1 N5 168.91(15)
N1 Fe1 N5 91.49(15)
O1 Fe1 N4 98.15(14)
N3 Fe1 N4 91.28(13)
N1 Fe1 N4 159.25(14)
N5 Fe1 N4 80.85(13)
O1 Fe1 N2 174.74(15)
N3 Fe1 N2 80.67(14)
N1 Fe1 N2 77.79(14)
N5 Fe1 N2 90.56(14)
N4 Fe1 N2 83.00(13)
F3 P1 F2 91.1(3)
F3 P1 F4 89.5(3)
F2 P1 F4 179.4(3)
F3 P1 F1 179.1(3)
F2 P1 F1 89.8(3)
F4 P1 F1 89.6(3)
F3 P1 F6 90.4(2)
F2 P1 F6 90.2(2)
F4 P1 F6 89.80(19)
F1 P1 F6 89.7(2)
F3 P1 F5 89.9(2)
F2 P1 F5 90.1(2)
F4 P1 F5 89.9(2)
F1 P1 F5 90.0(2)
F6 P1 F5 179.6(2)
F12 P2 F10 91.5(5)
F12 P2 F8 92.1(4)
F10 P2 F8 175.7(4)
F12 P2 F11 92.9(4)
F10 P2 F11 92.0(3)
F8 P2 F11 90.0(3)
F12 P2 F7 89.4(3)
F10 P2 F7 86.9(2)
F8 P2 F7 90.9(3)
F11 P2 F7 177.5(3)
F12 P2 F9 177.2(4)
F10 P2 F9 89.5(4)
F8 P2 F9 86.8(3)
F11 P2 F9 89.7(3)
F7 P2 F9 88.1(2)
C1 N1 C5 119.3(4)
C1 N1 Fe1 124.4(3)
C5 N1 Fe1 116.2(3)
C7 N2 C6 109.9(3)
C7 N2 C13 111.9(4)
C6 N2 C13 112.3(3)
C7 N2 Fe1 109.7(2)
C6 N2 Fe1 107.0(3)
C13 N2 Fe1 105.8(2)
C8 N3 C12 119.1(4)
C8 N3 Fe1 117.2(3)
C12 N3 Fe1 123.6(3)
C15 N4 C14 112.1(3)
C15 N4 C21 108.7(3)
C14 N4 C21 110.8(3)
C15 N4 Fe1 106.2(2)
C14 N4 Fe1 107.4(2)
C21 N4 Fe1 111.6(2)
C16 N5 C20 117.6(4)
C16 N5 Fe1 115.0(3)
C20 N5 Fe1 127.4(3)
C28 O1 Fe1 134.9(4)
O1 C28 C29 132.9(10)
O1 C28 H28A 104
C29 C28 H28A 104
O1 C28 H28B 104
C29 C28 H28B 104
H28A C28 H28B 105.5
O2 C29 C28 73.1(15)
O2 C29 H29A 116.2
C28 C29 H29A 116.2
O2 C29 H29B 116.2
C28 C29 H29B 116.2
H29A C29 H29B 113.2
C29 O2 H2A 109.5

loop_
_geom_bond_atom_site_label_1
_geom_bond_atom_site_label_2
_geom_bond_distance
C1 N1 1.341(6)
C1 C2 1.355(8)
C1 H1 0.93
C2 C3 1.359(9)
C2 H2 0.93
C3 C4 1.390(8)
C3 H3 0.93
C4 C5 1.380(6)
C4 H4 0.93
C5 N1 1.345(6)
C5 C6 1.498(6)
C6 N2 1.489(5)
C6 H6A 0.97
C6 H6B 0.97
C7 N2 1.487(6)
C7 C8 1.491(6)
C7 H7A 0.97
C7 H7B 0.97
C8 N3 1.341(6)
C8 C9 1.370(7)
C9 C10 1.369(8)
C9 H9 0.93
C10 C11 1.369(8)
C10 H10 0.93
C11 C12 1.374(7)
C11 H11 0.93
C12 N3 1.345(6)
C12 H12 0.93
C13 N2 1.491(5)
C13 C14 1.511(6)
C13 H13A 0.97
C13 H13B 0.97
C14 N4 1.498(5)
C14 H14A 0.97
C14 H14B 0.97
C21 C22 1.506(6)
C21 N4 1.520(5)
C21 H21A 0.97
C21 H21B 0.97
C22 C23 1.380(7)
C22 C27 1.392(7)
C27 C26 1.381(7)
C27 H27 0.93
C26 C25 1.381(8)
C26 H26 0.93
C25 C24 1.356(8)
C25 H25 0.93
C24 C23 1.394(7)
C24 H24 0.93
C23 H23 0.93
C15 N4 1.487(6)
C15 C16 1.499(6)
C15 H15A 0.97
C15 H15B 0.97
C16 N5 1.331(6)
C16 C17 1.363(6)
C17 C18 1.383(7)
C17 H17 0.93
C18 C19 1.373(8)
C18 H18 0.93
C19 C20 1.361(7)
C19 H19 0.93
C20 N5 1.360(6)
C20 H20 0.93
Fe1 O1 1.794(3)
Fe1 N3 2.052(4)
Fe1 N1 2.059(4)
Fe1 N5 2.084(4)
Fe1 N4 2.147(3)
Fe1 N2 2.154(3)
P1 F3 1.565(4)
P1 F2 1.568(4)
P1 F4 1.579(4)
P1 F1 1.583(4)
P1 F6 1.584(3)
P1 F5 1.586(3)
P2 F12 1.515(6)
P2 F10 1.543(4)
P2 F8 1.548(4)
P2 F11 1.566(4)
P2 F7 1.591(3)
P2 F9 1.596(5)
O1 C28 1.380(8)
C28 C29 1.82(3)
C28 H28A 0.97
C28 H28B 0.97
C29 O2 1.55(3)
C29 H29A 0.97
C29 H29B 0.97
O2 H2A 0.82

loop_
_geom_hbond_atom_site_label_D
_geom_hbond_atom_site_label_H
_geom_hbond_atom_site_label_A
_geom_hbond_distance_DH
_geom_hbond_distance_HA
_geom_hbond_distance_DA
_geom_hbond_angle_DHA
_geom_hbond_site_symmetry_A
C2 H2 F3 0.93 2.53 3.290(7) 138.5 3_566
C7 H7A F2 0.97 2.41 3.360(6) 164.7 .
C7 H7B F10 0.97 2.35 3.159(6) 140.7 7_765
C12 H12 F8 0.93 2.42 3.214(6) 143.2 2_665
C12 H12 O1 0.93 2.51 3.005(7) 113.8 .
C13 H13A F7 0.97 2.41 3.294(6) 150.9 5_666
C13 H13B F5 0.97 2.48 3.238(6) 134.5 .
C21 H21A F11 0.97 2.61 3.220(6) 120.9 2_665
C21 H21A O1 0.97 2.63 3.235(6) 120.6 .
C15 H15B F4 0.97 2.63 3.373(6) 133.3 4_646
C17 H17 F6 0.93 2.59 3.314(6) 135.5 4_646
C19 H19 F7 0.93 2.35 3.279(6) 172.6 .
C20 H20 N1 0.93 2.62 3.136(7) 115.3 .
C28 H28B N5 0.97 2.68 3.172(10) 111.6 .

loop_
_geom_torsion_atom_site_label_1
_geom_torsion_atom_site_label_2
_geom_torsion_atom_site_label_3
_geom_torsion_atom_site_label_4
_geom_torsion
N1 C1 C2 C3 0.5(10)
C1 C2 C3 C4 1.1(10)
C2 C3 C4 C5 -2.2(9)
C3 C4 C5 N1 1.6(8)
C3 C4 C5 C6 -176.8(5)
N1 C5 C6 N2 26.7(6)
C4 C5 C6 N2 -154.8(5)
N2 C7 C8 N3 12.0(6)
N2 C7 C8 C9 -170.6(4)
N3 C8 C9 C10 -1.0(8)
C7 C8 C9 C10 -178.4(5)
C8 C9 C10 C11 -0.5(9)
C9 C10 C11 C12 2.5(9)
C10 C11 C12 N3 -3.1(8)
N2 C13 C14 N4 -54.5(5)
N4 C21 C22 C23 101.6(5)
N4 C21 C22 C27 -78.2(6)
C23 C22 C27 C26 -1.3(7)
C21 C22 C27 C26 178.5(4)
C22 C27 C26 C25 0.3(8)
C27 C26 C25 C24 0.9(8)
C26 C25 C24 C23 -1.1(8)
C27 C22 C23 C24 1.1(7)
C21 C22 C23 C24 -178.7(4)
C25 C24 C23 C22 0.1(8)
N4 C15 C16 N5 25.4(6)
N4 C15 C16 C17 -158.8(4)
N5 C16 C17 C18 2.2(7)
C15 C16 C17 C18 -173.3(5)
C16 C17 C18 C19 -0.1(8)
C17 C18 C19 C20 -0.8(8)
C18 C19 C20 N5 -0.2(8)
C2 C1 N1 C5 -1.1(8)
C2 C1 N1 Fe1 176.3(4)
C4 C5 N1 C1 -0.1(7)
C6 C5 N1 C1 178.5(5)
C4 C5 N1 Fe1 -177.6(4)
C6 C5 N1 Fe1 0.9(6)
C8 C7 N2 C6 -129.7(4)
C8 C7 N2 C13 104.9(4)
C8 C7 N2 Fe1 -12.3(4)
C5 C6 N2 C7 79.9(4)
C5 C6 N2 C13 -154.8(4)
C5 C6 N2 Fe1 -39.2(4)
C14 C13 N2 C7 -74.5(4)
C14 C13 N2 C6 161.4(4)
C14 C13 N2 Fe1 45.0(4)
C9 C8 N3 C12 0.5(6)
C7 C8 N3 C12 178.0(4)
C9 C8 N3 Fe1 177.4(4)
C7 C8 N3 Fe1 -5.2(5)
C11 C12 N3 C8 1.6(7)
C11 C12 N3 Fe1 -175.1(4)
C16 C15 N4 C14 86.2(4)
C16 C15 N4 C21 -151.0(4)
C16 C15 N4 Fe1 -30.8(4)
C13 C14 N4 C15 -82.6(4)
C13 C14 N4 C21 155.8(4)
C13 C14 N4 Fe1 33.7(4)
C22 C21 N4 C15 -46.9(5)
C22 C21 N4 C14 76.6(5)
C22 C21 N4 Fe1 -163.8(3)
C17 C16 N5 C20 -3.2(7)
C15 C16 N5 C20 172.5(4)
C17 C16 N5 Fe1 179.2(3)
C15 C16 N5 Fe1 -5.1(5)
C19 C20 N5 C16 2.2(7)
C19 C20 N5 Fe1 179.5(4)
N3 Fe1 O1 C28 -167.9(6)
N1 Fe1 O1 C28 -73.7(6)
N5 Fe1 O1 C28 18.8(6)
N4 Fe1 O1 C28 100.2(6)
Fe1 O1 C28 C29 -172.8(6)
O1 C28 C29 O2 54.0(12)
